data_7117776
loop_
_publ_author_name
'P. Amo-Ochoa'
'K. Hassanein'
'C. J. Gomez-Garcia'
'S. Benmansour'
'J. Perles'
'O. Castillo'
'J. I. Martinez'
'P. Oconf'
'F. Zamora'

_publ_section_title
;
 Reversible stimulus-responsive Cu(I) iodide pyridine coordination polymer
;
_journal_name_full Chem.Commun.
_journal_page_first 14306
_journal_paper_doi 10.1039/C5cc04746C
_journal_volume 51
_journal_year 2015
_chemical_formula_sum 'C5 H5 Cu I N3 O2'
_chemical_formula_weight 329.56
_chemical_name_systematic
;
catena-poly[(m3-iodide)(2-amino-5-nitropyridine)copper(I)]
;
_space_group_crystal_system monoclinic
_space_group_IT_number 14
_space_group_name_Hall '-P 2ybc'
_space_group_name_H-M_alt 'P 1 21/c 1'
_symmetry_space_group_name_Hall '-P 2ybc'
_symmetry_space_group_name_H-M 'P 1 21/c 1'
_atom_sites_solution_hydrogens geom
_atom_sites_solution_primary direct
_atom_sites_solution_secondary difmap
_audit_creation_method SHELXL-97
_audit_update_record
;
2015-01-31 deposited with the CCDC.
2015-07-31 downloaded from the CCDC.
;
_cell_angle_alpha 90
_cell_angle_beta 90.8800(10)
_cell_angle_gamma 90
_cell_formula_units_Z 4
_cell_length_a 4.07080(10)
_cell_length_b 7.5386(2)
_cell_length_c 28.2779(7)
_cell_measurement_reflns_used 5597
_cell_measurement_temperature 296.(2)
_cell_measurement_theta_max 28.2299
_cell_measurement_theta_min 2.7990
_cell_volume 867.69(4)
_diffrn_ambient_temperature 296.(2)
_diffrn_detector_area_resol_mean 8.3333
_diffrn_measured_fraction_theta_full 0.988
_diffrn_measured_fraction_theta_max 0.988
_diffrn_radiation_wavelength 0.71073
_diffrn_reflns_av_R_equivalents 0.0242
_diffrn_reflns_av_sigmaI/netI 0.0147
_diffrn_reflns_limit_h_max 4
_diffrn_reflns_limit_h_min -4
_diffrn_reflns_limit_k_max 9
_diffrn_reflns_limit_k_min -9
_diffrn_reflns_limit_l_max 34
_diffrn_reflns_limit_l_min -34
_diffrn_reflns_number 12161
_diffrn_reflns_theta_full 25.242
_diffrn_reflns_theta_max 25.315
_diffrn_reflns_theta_min 1.44
_exptl_absorpt_coefficient_mu 6.036
_exptl_absorpt_correction_T_max 0.89
_exptl_absorpt_correction_T_min 0.81
_exptl_absorpt_correction_type multi-scan
_exptl_absorpt_process_details sadabs
_exptl_crystal_colour 'intense red'
_exptl_crystal_density_diffrn 2.523
_exptl_crystal_density_method 'not measured'
_exptl_crystal_description needle
_exptl_crystal_F_000 616
_exptl_crystal_size_max 0.160
_exptl_crystal_size_mid 0.030
_exptl_crystal_size_min 0.020
_refine_diff_density_max 0.486
_refine_diff_density_min -0.494
_refine_ls_extinction_method none
_refine_ls_goodness_of_fit_ref 1.121
_refine_ls_hydrogen_treatment refxyz
_refine_ls_matrix_type full
_refine_ls_number_parameters 109
_refine_ls_number_reflns 1560
_refine_ls_number_restraints 0
_refine_ls_restrained_S_all 1.121
_refine_ls_R_factor_all 0.0268
_refine_ls_R_factor_gt 0.0201
_refine_ls_shift/su_max 0.001
_refine_ls_shift/su_mean 0.000
_refine_ls_structure_factor_coef Fsqd
_refine_ls_weighting_details 'calc w=1/[\s^2^(Fo^2^)+(0.0099P)^2^+1.4616P] where P=(Fo^2^+2Fc^2^)/3'
_refine_ls_weighting_scheme calc
_refine_ls_wR_factor_gt 0.0365
_refine_ls_wR_factor_ref 0.0395
_reflns_number_gt 1367
_reflns_number_total 1560
_reflns_threshold_expression >2sigma(I)
_cod_data_source_file c5cc04746c2.cif
_cod_data_source_block Compound-1a
_cod_database_code 7117776

loop_
_space_group_symop_operation_xyz
'x, y, z'
'-x, y+1/2, -z+1/2'
'-x, -y, -z'
'x, -y-1/2, z-1/2'

loop_
_atom_site_label
_atom_site_type_symbol
_atom_site_fract_x
_atom_site_fract_y
_atom_site_fract_z
_atom_site_U_iso_or_equiv
_atom_site_adp_type
_atom_site_occupancy
_atom_site_site_symmetry_order
_atom_site_calc_flag
_atom_site_refinement_flags_posn
_atom_site_refinement_flags_adp
_atom_site_refinement_flags_occupancy
_atom_site_disorder_assembly
_atom_site_disorder_group
Cu1 Cu 1.22782(12) 0.08662(6) 0.47230(2) 0.03942(12) Uani 1 1 d . . . . .
I1 I 1.27913(5) -0.25864(3) 0.48858(2) 0.03351(8) Uani 1 1 d . . . . .
C1 C 0.9445(9) -0.0268(5) 0.38107(12) 0.0358(8) Uani 1 1 d . . . . .
H1 H 0.9031 -0.1271 0.3992 0.043 Uiso 1 1 calc R U . . .
C2 C 0.8326(9) -0.0227(5) 0.33511(12) 0.0380(9) Uani 1 1 d . . . . .
C3 C 0.8882(10) 0.1249(6) 0.30736(13) 0.0483(10) Uani 1 1 d . . . . .
H3 H 0.8125 0.1292 0.2762 0.058 Uiso 1 1 calc R U . . .
C4 C 1.0552(11) 0.2628(6) 0.32663(13) 0.0509(11) Uani 1 1 d . . . . .
H4 H 1.0973 0.3634 0.3087 0.061 Uiso 1 1 calc R U . . .
C5 C 1.1653(9) 0.2529(5) 0.37419(12) 0.0388(8) Uani 1 1 d . . . . .
N1 N 1.1109(7) 0.1076(4) 0.40094(9) 0.0338(7) Uani 1 1 d . . . . .
N2 N 0.6535(9) -0.1728(5) 0.31642(13) 0.0554(10) Uani 1 1 d . . . . .
N3 N 1.3259(10) 0.3871(5) 0.39458(12) 0.0609(10) Uani 1 1 d . . . . .
H3A H 1.3902 0.3790 0.4236 0.073 Uiso 1 1 calc R U . . .
H3B H 1.3653 0.4819 0.3787 0.073 Uiso 1 1 calc R U . . .
O1 O 0.6185(11) -0.3034(5) 0.34122(13) 0.0946(14) Uani 1 1 d . . . . .
O2 O 0.5397(10) -0.1633(5) 0.27623(11) 0.0839(11) Uani 1 1 d . . . . .

loop_
_atom_site_aniso_label
_atom_site_aniso_U_11
_atom_site_aniso_U_22
_atom_site_aniso_U_33
_atom_site_aniso_U_23
_atom_site_aniso_U_13
_atom_site_aniso_U_12
Cu1 0.0461(3) 0.0395(3) 0.0325(2) -0.0012(2) -0.00259(18) -0.0057(2)
I1 0.02995(13) 0.02731(12) 0.04309(14) -0.00370(11) -0.00509(9) 0.00171(10)
C1 0.044(2) 0.034(2) 0.0294(19) 0.0022(15) 0.0000(15) -0.0054(17)
C2 0.045(2) 0.040(2) 0.0293(19) -0.0040(16) 0.0004(16) -0.0026(17)
C3 0.064(3) 0.053(3) 0.027(2) 0.0027(18) -0.0059(18) 0.004(2)
C4 0.078(3) 0.042(2) 0.033(2) 0.0119(19) 0.0031(19) -0.001(2)
C5 0.050(2) 0.0318(19) 0.0347(19) 0.0013(17) 0.0039(16) 0.0008(19)
N1 0.0435(18) 0.0330(16) 0.0250(15) 0.0001(13) 0.0014(12) -0.0005(14)
N2 0.063(2) 0.063(2) 0.040(2) -0.0115(19) -0.0043(18) -0.0125(19)
N3 0.101(3) 0.038(2) 0.044(2) 0.0064(16) -0.0060(19) -0.025(2)
O1 0.150(4) 0.068(2) 0.065(2) 0.0090(19) -0.022(2) -0.059(2)
O2 0.113(3) 0.092(3) 0.0468(19) -0.0161(18) -0.0248(19) -0.023(2)

loop_
_atom_type_symbol
_atom_type_description
_atom_type_scat_dispersion_real
_atom_type_scat_dispersion_imag
_atom_type_scat_source
C C 0.0033 0.0016 'International Tables Vol C Tables 4.2.6.8 and 6.1.1.4'
H H 0.0000 0.0000 'International Tables Vol C Tables 4.2.6.8 and 6.1.1.4'
Cu Cu 0.3201 1.2651 'International Tables Vol C Tables 4.2.6.8 and 6.1.1.4'
I I -0.4742 1.8119 'International Tables Vol C Tables 4.2.6.8 and 6.1.1.4'
N N 0.0061 0.0033 'International Tables Vol C Tables 4.2.6.8 and 6.1.1.4'
O O 0.0106 0.0060 'International Tables Vol C Tables 4.2.6.8 and 6.1.1.4'

loop_
_geom_angle_atom_site_label_1
_geom_angle_atom_site_label_2
_geom_angle_atom_site_label_3
_geom_angle
_geom_angle_site_symmetry_1
_geom_angle_site_symmetry_3
N1 Cu1 I1 122.43(8) . 3_856
N1 Cu1 I1 105.10(8) . .
I1 Cu1 I1 110.782(18) 3_856 .
N1 Cu1 I1 101.38(8) . 3_756
I1 Cu1 I1 100.103(17) 3_856 3_756
I1 Cu1 I1 117.444(18) . 3_756
N1 Cu1 Cu1 116.13(9) . 3_756
I1 Cu1 Cu1 120.62(2) 3_856 3_756
I1 Cu1 Cu1 59.406(18) . 3_756
I1 Cu1 Cu1 58.038(18) 3_756 3_756
N1 Cu1 Cu1 134.42(9) . 3_856
I1 Cu1 Cu1 55.875(15) 3_856 3_856
I1 Cu1 Cu1 54.908(16) . 3_856
I1 Cu1 Cu1 124.17(2) 3_756 3_856
Cu1 Cu1 Cu1 89.72(3) 3_756 3_856
Cu1 I1 Cu1 69.217(18) 3_856 .
Cu1 I1 Cu1 100.104(17) 3_856 3_756
Cu1 I1 Cu1 62.555(18) . 3_756
N1 C1 C2 122.7(3) . .
N1 C1 H1 118.7 . .
C2 C1 H1 118.7 . .
C1 C2 C3 120.1(4) . .
C1 C2 N2 119.2(3) . .
C3 C2 N2 120.7(3) . .
C4 C3 C2 118.4(3) . .
C4 C3 H3 120.8 . .
C2 C3 H3 120.8 . .
C3 C4 C5 119.5(4) . .
C3 C4 H4 120.2 . .
C5 C4 H4 120.2 . .
N3 C5 N1 117.2(3) . .
N3 C5 C4 121.2(4) . .
N1 C5 C4 121.5(4) . .
C1 N1 C5 117.7(3) . .
C1 N1 Cu1 117.3(2) . .
C5 N1 Cu1 124.7(2) . .
O1 N2 O2 122.5(4) . .
O1 N2 C2 119.1(3) . .
O2 N2 C2 118.5(4) . .
C5 N3 H3A 120.0 . .
C5 N3 H3B 120.0 . .
H3A N3 H3B 120.0 . .

loop_
_geom_bond_atom_site_label_1
_geom_bond_atom_site_label_2
_geom_bond_distance
_geom_bond_site_symmetry_2
Cu1 N1 2.072(3) .
Cu1 I1 2.6201(5) 3_856
Cu1 I1 2.6508(5) .
Cu1 I1 2.6896(5) 3_756
Cu1 Cu1 2.7728(9) 3_756
Cu1 Cu1 2.9938(9) 3_856
I1 Cu1 2.6201(5) 3_856
I1 Cu1 2.6896(5) 3_756
C1 N1 1.338(4) .
C1 C2 1.371(5) .
C1 H1 0.9300 .
C2 C3 1.382(5) .
C2 N2 1.442(5) .
C3 C4 1.352(6) .
C3 H3 0.9300 .
C4 C5 1.413(5) .
C4 H4 0.9300 .
C5 N3 1.331(5) .
C5 N1 1.351(5) .
N2 O1 1.218(5) .
N2 O2 1.223(4) .
N3 H3A 0.8600 .
N3 H3B 0.8600 .
